data_2206156
loop_
_publ_author_name
'Fang-Zhong Hu'
'Min Zhang'
'Hai-Bin Song'
'Xiao-Mao Zou'
'Hua-Zheng Yang'

_publ_section_title
;
 3-Benzyloxy-6-fluoropyridazine
;
_journal_issue 7
_journal_name_full 'Acta Crystallographica Section E'
_journal_page_first o2241
_journal_page_last o2242
_journal_paper_doi 10.1107/S1600536805019161
_journal_volume 61
_journal_year 2005
_chemical_formula_iupac 'C11 H9 F N2 O'
_chemical_formula_moiety 'C11 H9 F N2 O'
_chemical_formula_sum 'C11 H9 F N2 O'
_chemical_formula_weight 204.20
_chemical_name_systematic
;
3-Benzyloxy-6-fluoropyridazine
;
_space_group_IT_number 14
_symmetry_cell_setting monoclinic
_symmetry_space_group_name_Hall '-P 2ybc'
_symmetry_space_group_name_H-M 'P 1 21/c 1'
_atom_sites_solution_hydrogens geom
_atom_sites_solution_primary direct
_atom_sites_solution_secondary difmap
_cell_angle_alpha 90.00
_cell_angle_beta 101.220(8)
_cell_angle_gamma 90.00
_cell_formula_units_Z 8
_cell_length_a 29.409(4)
_cell_length_b 5.8286(14)
_cell_length_c 11.730(3)
_cell_measurement_reflns_used 1457
_cell_measurement_temperature 294(2)
_cell_measurement_theta_max 20.79
_cell_measurement_theta_min 2.82
_cell_volume 1972.2(7)
_computing_cell_refinement 'SAINT (Bruker, 1999)'
_computing_data_collection 'SMART (Bruker, 1998)'
_computing_data_reduction SAINT
_computing_molecular_graphics 'SHELXTL (Bruker, 1999)'
_computing_publication_material SHELXTL
_computing_structure_refinement 'SHELXL97 (Sheldrick, 1997)'
_computing_structure_solution 'SHELXS97 (Sheldrick, 1997)'
_diffrn_ambient_temperature 294(2)
_diffrn_measured_fraction_theta_full 0.992
_diffrn_measured_fraction_theta_max 0.992
_diffrn_measurement_device_type 'Bruker SMART CCD area-detector'
_diffrn_measurement_method '\f and \w'
_diffrn_radiation_monochromator graphite
_diffrn_radiation_source 'fine-focus sealed tube'
_diffrn_radiation_type MoK\a
_diffrn_radiation_wavelength 0.71073
_diffrn_reflns_av_R_equivalents 0.0719
_diffrn_reflns_av_sigmaI/netI 0.0998
_diffrn_reflns_limit_h_max 36
_diffrn_reflns_limit_h_min -36
_diffrn_reflns_limit_k_max 7
_diffrn_reflns_limit_k_min -4
_diffrn_reflns_limit_l_max 11
_diffrn_reflns_limit_l_min -14
_diffrn_reflns_number 11179
_diffrn_reflns_theta_full 26.39
_diffrn_reflns_theta_max 26.39
_diffrn_reflns_theta_min 1.41
_diffrn_standards_decay_% 0
_diffrn_standards_number 0
_exptl_absorpt_coefficient_mu 0.104
_exptl_absorpt_correction_T_max 0.990
_exptl_absorpt_correction_T_min 0.950
_exptl_absorpt_correction_type multi-scan
_exptl_absorpt_process_details '(SADABS; Sheldrick, 1996)'
_exptl_crystal_colour colourless
_exptl_crystal_density_diffrn 1.375
_exptl_crystal_density_method 'not measured'
_exptl_crystal_description Prism
_exptl_crystal_F_000 848
_exptl_crystal_size_max 0.40
_exptl_crystal_size_mid 0.18
_exptl_crystal_size_min 0.10
_refine_diff_density_max 0.185
_refine_diff_density_min -0.171
_refine_ls_extinction_coef 0.0057(11)
_refine_ls_extinction_expression Fc^*^=kFc[1+0.001xFc^2^\l^3^/sin(2\q)]^-1/4^
_refine_ls_extinction_method SHELXTL
_refine_ls_goodness_of_fit_ref 0.984
_refine_ls_hydrogen_treatment constr
_refine_ls_matrix_type full
_refine_ls_number_parameters 273
_refine_ls_number_reflns 4027
_refine_ls_number_restraints 0
_refine_ls_restrained_S_all 0.984
_refine_ls_R_factor_all 0.1669
_refine_ls_R_factor_gt 0.0532
_refine_ls_shift/su_max 0.001
_refine_ls_shift/su_mean 0.000
_refine_ls_structure_factor_coef Fsqd
_refine_ls_weighting_details 'calc w = 1/[\s^2^(Fo^2^)+(0.0666P)^2^+0.0302P] where P = (Fo^2^+2Fc^2^)/3'
_refine_ls_weighting_scheme calc
_refine_ls_wR_factor_gt 0.1221
_refine_ls_wR_factor_ref 0.1623
_reflns_number_gt 1718
_reflns_number_total 4027
_reflns_threshold_expression I>2\s(I)
_cod_data_source_file ci6597.cif
_cod_data_source_block I
_cod_depositor_comments
;
The following automatic conversions were performed:
'_symmetry_cell_setting' value 'Monoclinic' changed to 'monoclinic'
according to '/home/saulius/struct/CIF-dictionaries/cif_core.dic'
dictionary named 'cif_core.dic' version 2.4.1 from 2010-06-29.

Automatic conversion script
Id: cif_fix_enum 1527 2010-12-29 10:47:43Z saulius 

The following automatic conversions were performed:

'_symmetry_cell_setting' value 'Monoclinic' changed to 'monoclinic'
according to /home/saulius/struct/CIF-dictionaries/cif_core.dic
dictionary named 'cif_core.dic' version 2.4.1 from 2010-06-29.

Automatic conversion script
Id: cif_fix_values 1715 2011-07-08 13:25:40Z adriana 
;
_cod_original_cell_volume 1972.3(7)
_cod_original_sg_symbol_H-M 'P 21/c'
_cod_database_code 2206156
_cod_database_fobs_code 2206156

loop_
_symmetry_equiv_pos_as_xyz
'x, y, z'
'-x, y+1/2, -z+1/2'
'-x, -y, -z'
'x, -y-1/2, z-1/2'

loop_
_atom_site_label
_atom_site_fract_x
_atom_site_fract_y
_atom_site_fract_z
_atom_site_U_iso_or_equiv
_atom_site_adp_type
_atom_site_calc_flag
_atom_site_refinement_flags
_atom_site_occupancy
_atom_site_type_symbol
F1 0.48100(10) 0.5454(5) 0.7021(2) 0.0833(9) Uani d . 1 F
O1 0.39338(10) 0.6940(5) 0.2737(3) 0.0572(9) Uani d . 1 O
N1 0.44145(13) 0.4134(6) 0.5349(4) 0.0616(10) Uani d . 1 N
N2 0.41844(12) 0.4478(6) 0.4236(3) 0.0553(10) Uani d . 1 N
C1 0.45872(15) 0.5906(8) 0.5925(4) 0.0525(12) Uani d . 1 C
C2 0.45740(15) 0.8144(7) 0.5547(4) 0.0530(12) Uani d . 1 C
H2 0.4712 0.9334 0.6019 0.064 Uiso calc R 1 H
C3 0.43479(14) 0.8496(7) 0.4447(4) 0.0511(11) Uani d . 1 C
H3 0.4320 0.9953 0.4117 0.061 Uiso calc R 1 H
C4 0.41598(14) 0.6577(7) 0.3831(4) 0.0461(11) Uani d . 1 C
C5 0.36976(16) 0.5009(8) 0.2125(4) 0.0647(14) Uani d . 1 C
H5A 0.3498 0.4294 0.2591 0.078 Uiso calc R 1 H
H5B 0.3921 0.3880 0.1978 0.078 Uiso calc R 1 H
C6 0.34158(14) 0.5829(7) 0.1005(4) 0.0499(11) Uani d . 1 C
C7 0.32036(17) 0.7928(8) 0.0888(4) 0.0643(14) Uani d . 1 C
H7 0.3248 0.8938 0.1514 0.077 Uiso calc R 1 H
C8 0.29256(16) 0.8555(8) -0.0144(4) 0.0688(14) Uani d . 1 C
H8 0.2778 0.9974 -0.0211 0.083 Uiso calc R 1 H
C9 0.28655(17) 0.7099(10) -0.1073(4) 0.0713(15) Uani d . 1 C
H9 0.2677 0.7520 -0.1774 0.086 Uiso calc R 1 H
C10 0.30805(17) 0.5050(9) -0.0967(4) 0.0728(15) Uani d . 1 C
H10 0.3042 0.4070 -0.1605 0.087 Uiso calc R 1 H
C11 0.33561(15) 0.4373(8) 0.0064(4) 0.0605(12) Uani d . 1 C
H11 0.3501 0.2947 0.0124 0.073 Uiso calc R 1 H
F2 0.01645(10) 0.4133(5) 0.7216(2) 0.0859(10) Uani d . 1 F
O2 0.10756(10) 0.3212(5) 0.3789(3) 0.0640(9) Uani d . 1 O
N3 0.05422(14) 0.5680(6) 0.5952(4) 0.0669(11) Uani d . 1 N
N4 0.07796(13) 0.5468(6) 0.5059(4) 0.0640(11) Uani d . 1 N
C12 0.03887(16) 0.3823(9) 0.6335(4) 0.0592(13) Uani d . 1 C
C13 0.04386(15) 0.1618(8) 0.5949(4) 0.0567(13) Uani d . 1 C
H13 0.0318 0.0351 0.6270 0.068 Uiso calc R 1 H
C14 0.06739(14) 0.1425(7) 0.5077(4) 0.0546(12) Uani d . 1 C
H14 0.0724 0.0001 0.4766 0.065 Uiso calc R 1 H
C15 0.08393(15) 0.3435(8) 0.4656(4) 0.0529(12) Uani d . 1 C
C16 0.12771(18) 0.5227(8) 0.3419(4) 0.0780(16) Uani d . 1 C
H16A 0.1459 0.6006 0.4086 0.094 Uiso calc R 1 H
H16B 0.1035 0.6263 0.3049 0.094 Uiso calc R 1 H
C17 0.15775(15) 0.4612(8) 0.2590(4) 0.0567(12) Uani d . 1 C
C18 0.18083(19) 0.2557(10) 0.2613(5) 0.0810(16) Uani d . 1 C
H18 0.1770 0.1455 0.3160 0.097 Uiso calc R 1 H
C19 0.20943(19) 0.2095(11) 0.1843(5) 0.0888(18) Uani d . 1 C
H19 0.2241 0.0678 0.1868 0.107 Uiso calc R 1 H
C20 0.21663(18) 0.3690(11) 0.1041(5) 0.0825(17) Uani d . 1 C
H20 0.2367 0.3394 0.0535 0.099 Uiso calc R 1 H
C21 0.19380(18) 0.5705(10) 0.1007(5) 0.0863(18) Uani d . 1 C
H21 0.1978 0.6799 0.0457 0.104 Uiso calc R 1 H
C22 0.16490(16) 0.6175(9) 0.1764(5) 0.0784(16) Uani d . 1 C
H22 0.1498 0.7583 0.1718 0.094 Uiso calc R 1 H

loop_
_atom_site_aniso_label
_atom_site_aniso_U_11
_atom_site_aniso_U_22
_atom_site_aniso_U_33
_atom_site_aniso_U_12
_atom_site_aniso_U_13
_atom_site_aniso_U_23
F1 0.097(2) 0.082(2) 0.0618(19) 0.0101(17) -0.0076(16) 0.0127(16)
O1 0.074(2) 0.0430(18) 0.049(2) -0.0162(16) -0.0007(17) 0.0011(16)
N1 0.072(3) 0.045(2) 0.064(3) 0.004(2) 0.003(2) 0.008(2)
N2 0.070(3) 0.040(2) 0.055(2) -0.0020(19) 0.009(2) 0.0053(19)
C1 0.053(3) 0.054(3) 0.048(3) 0.006(2) 0.005(2) 0.007(3)
C2 0.055(3) 0.043(3) 0.059(3) -0.004(2) 0.006(3) -0.009(3)
C3 0.055(3) 0.038(3) 0.058(3) -0.006(2) 0.007(2) 0.002(2)
C4 0.050(3) 0.044(3) 0.044(3) -0.003(2) 0.009(2) 0.001(2)
C5 0.087(4) 0.046(3) 0.058(3) -0.018(3) 0.005(3) -0.001(3)
C6 0.054(3) 0.046(3) 0.051(3) -0.010(2) 0.013(2) 0.000(2)
C7 0.086(4) 0.054(3) 0.051(3) 0.002(3) 0.009(3) -0.005(3)
C8 0.078(4) 0.061(3) 0.066(3) 0.005(3) 0.012(3) -0.002(3)
C9 0.074(3) 0.080(4) 0.057(3) -0.005(3) 0.006(3) 0.000(3)
C10 0.087(4) 0.071(4) 0.058(3) 0.006(3) 0.007(3) -0.012(3)
C11 0.064(3) 0.052(3) 0.063(3) -0.003(2) 0.008(3) -0.013(3)
F2 0.101(2) 0.081(2) 0.089(2) 0.0105(17) 0.0511(19) -0.0061(16)
O2 0.079(2) 0.049(2) 0.071(2) -0.0183(17) 0.034(2) -0.0093(17)
N3 0.080(3) 0.049(3) 0.075(3) 0.002(2) 0.024(3) -0.005(2)
N4 0.081(3) 0.043(2) 0.072(3) -0.009(2) 0.025(2) -0.008(2)
C12 0.060(3) 0.057(3) 0.062(3) 0.008(3) 0.017(3) 0.001(3)
C13 0.055(3) 0.046(3) 0.072(3) -0.002(2) 0.019(3) 0.008(3)
C14 0.059(3) 0.034(3) 0.072(3) 0.001(2) 0.017(3) -0.005(2)
C15 0.057(3) 0.043(3) 0.059(3) -0.009(2) 0.009(2) -0.008(3)
C16 0.092(4) 0.066(3) 0.082(4) -0.022(3) 0.033(3) -0.007(3)
C17 0.053(3) 0.052(3) 0.066(3) -0.010(2) 0.014(2) 0.002(3)
C18 0.098(4) 0.071(4) 0.083(4) 0.000(3) 0.037(4) 0.014(3)
C19 0.090(4) 0.080(4) 0.100(5) 0.019(3) 0.028(4) 0.013(4)
C20 0.065(4) 0.100(5) 0.089(4) 0.002(4) 0.030(3) 0.012(4)
C21 0.066(4) 0.096(5) 0.101(4) 0.011(3) 0.027(3) 0.038(4)
C22 0.059(3) 0.077(4) 0.100(4) 0.004(3) 0.021(3) 0.021(3)

loop_
_atom_type_symbol
_atom_type_description
_atom_type_scat_dispersion_real
_atom_type_scat_dispersion_imag
_atom_type_scat_source
C C 0.0033 0.0016 'International Tables Vol C Tables 4.2.6.8 and 6.1.1.4'
H H 0.0000 0.0000 'International Tables Vol C Tables 4.2.6.8 and 6.1.1.4'
N N 0.0061 0.0033 'International Tables Vol C Tables 4.2.6.8 and 6.1.1.4'
O O 0.0106 0.0060 'International Tables Vol C Tables 4.2.6.8 and 6.1.1.4'
F F 0.0171 0.0103 'International Tables Vol C Tables 4.2.6.8 and 6.1.1.4'

loop_
_geom_angle_atom_site_label_1
_geom_angle_atom_site_label_2
_geom_angle_atom_site_label_3
_geom_angle
C4 O1 C5 117.1(3)
C1 N1 N2 117.2(4)
C4 N2 N1 117.8(4)
N1 C1 F1 114.4(4)
N1 C1 C2 127.6(4)
F1 C1 C2 118.0(4)
C3 C2 C1 115.5(4)
C3 C2 H2 122.3
C1 C2 H2 122.3
C2 C3 C4 116.6(4)
C2 C3 H3 121.7
C4 C3 H3 121.7
N2 C4 O1 118.4(4)
N2 C4 C3 125.2(4)
O1 C4 C3 116.3(4)
O1 C5 C6 108.7(3)
O1 C5 H5A 109.9
C6 C5 H5A 109.9
O1 C5 H5B 109.9
C6 C5 H5B 109.9
H5A C5 H5B 108.3
C7 C6 C11 119.1(4)
C7 C6 C5 122.7(4)
C11 C6 C5 118.2(4)
C6 C7 C8 120.6(5)
C6 C7 H7 119.7
C8 C7 H7 119.7
C9 C8 C7 120.1(5)
C9 C8 H8 120.0
C7 C8 H8 120.0
C10 C9 C8 119.5(5)
C10 C9 H9 120.3
C8 C9 H9 120.3
C9 C10 C11 121.4(5)
C9 C10 H10 119.3
C11 C10 H10 119.3
C10 C11 C6 119.3(4)
C10 C11 H11 120.3
C6 C11 H11 120.3
C15 O2 C16 117.3(4)
C12 N3 N4 117.1(4)
C15 N4 N3 118.9(4)
N3 C12 F2 114.4(4)
N3 C12 C13 127.0(5)
F2 C12 C13 118.5(5)
C14 C13 C12 115.5(4)
C14 C13 H13 122.3
C12 C13 H13 122.3
C13 C14 C15 117.7(4)
C13 C14 H14 121.2
C15 C14 H14 121.2
N4 C15 O2 119.3(4)
N4 C15 C14 123.8(5)
O2 C15 C14 117.0(4)
O2 C16 C17 109.8(4)
O2 C16 H16A 109.7
C17 C16 H16A 109.7
O2 C16 H16B 109.7
C17 C16 H16B 109.7
H16A C16 H16B 108.2
C18 C17 C22 116.6(5)
C18 C17 C16 123.7(5)
C22 C17 C16 119.7(5)
C19 C18 C17 121.4(5)
C19 C18 H18 119.3
C17 C18 H18 119.3
C20 C19 C18 121.0(6)
C20 C19 H19 119.5
C18 C19 H19 119.5
C21 C20 C19 118.0(5)
C21 C20 H20 121.0
C19 C20 H20 121.0
C20 C21 C22 121.4(5)
C20 C21 H21 119.3
C22 C21 H21 119.3
C21 C22 C17 121.6(5)
C21 C22 H22 119.2
C17 C22 H22 119.2

loop_
_geom_bond_atom_site_label_1
_geom_bond_atom_site_label_2
_geom_bond_distance
F1 C1 1.351(5)
O1 C4 1.342(5)
O1 C5 1.439(5)
N1 C1 1.283(5)
N1 N2 1.364(5)
N2 C4 1.309(5)
C1 C2 1.376(6)
C2 C3 1.348(6)
C2 H2 0.93
C3 C4 1.387(5)
C3 H3 0.93
C5 C6 1.489(6)
C5 H5A 0.97
C5 H5B 0.97
C6 C7 1.368(6)
C6 C11 1.377(6)
C7 C8 1.372(6)
C7 H7 0.93
C8 C9 1.365(6)
C8 H8 0.93
C9 C10 1.346(6)
C9 H9 0.93
C10 C11 1.376(6)
C10 H10 0.93
C11 H11 0.93
F2 C12 1.342(5)
O2 C15 1.344(5)
O2 C16 1.421(5)
N3 C12 1.287(6)
N3 N4 1.373(5)
N4 C15 1.300(5)
C12 C13 1.379(6)
C13 C14 1.347(6)
C13 H13 0.93
C14 C15 1.395(6)
C14 H14 0.93
C16 C17 1.479(6)
C16 H16A 0.97
C16 H16B 0.97
C17 C18 1.375(7)
C17 C22 1.376(6)
C18 C19 1.375(7)
C18 H18 0.93
C19 C20 1.368(7)
C19 H19 0.93
C20 C21 1.350(7)
C20 H20 0.93
C21 C22 1.371(7)
C21 H21 0.93
C22 H22 0.93

loop_
_geom_hbond_atom_site_label_D
_geom_hbond_atom_site_label_H
_geom_hbond_atom_site_label_A
_geom_hbond_site_symmetry_A
_geom_hbond_distance_DH
_geom_hbond_distance_HA
_geom_hbond_distance_DA
_geom_hbond_angle_DHA
C2 H2 F1 2_656 0.93 2.54 3.350(5) 146
C20 H20 Cg1 . 0.93 3.07 3.723(6) 128

loop_
_geom_torsion_atom_site_label_1
_geom_torsion_atom_site_label_2
_geom_torsion_atom_site_label_3
_geom_torsion_atom_site_label_4
_geom_torsion
C1 N1 N2 C4 0.6(6)
N2 N1 C1 F1 179.9(3)
N2 N1 C1 C2 -0.9(7)
N1 C1 C2 C3 0.8(8)
F1 C1 C2 C3 179.9(4)
C1 C2 C3 C4 -0.3(6)
N1 N2 C4 O1 -179.9(3)
N1 N2 C4 C3 -0.3(6)
C5 O1 C4 N2 5.6(6)
C5 O1 C4 C3 -174.0(4)
C2 C3 C4 N2 0.2(7)
C2 C3 C4 O1 179.8(4)
C4 O1 C5 C6 172.0(3)
O1 C5 C6 C7 -34.6(6)
O1 C5 C6 C11 147.6(4)
C11 C6 C7 C8 1.6(7)
C5 C6 C7 C8 -176.3(4)
C6 C7 C8 C9 -1.2(8)
C7 C8 C9 C10 0.0(8)
C8 C9 C10 C11 0.8(8)
C9 C10 C11 C6 -0.5(7)
C7 C6 C11 C10 -0.8(7)
C5 C6 C11 C10 177.2(4)
C12 N3 N4 C15 -0.4(7)
N4 N3 C12 F2 179.3(4)
N4 N3 C12 C13 0.4(8)
N3 C12 C13 C14 -0.1(8)
F2 C12 C13 C14 -178.9(4)
C12 C13 C14 C15 -0.2(6)
N3 N4 C15 O2 -179.3(4)
N3 N4 C15 C14 0.2(7)
C16 O2 C15 N4 4.5(6)
C16 O2 C15 C14 -175.1(4)
C13 C14 C15 N4 0.1(7)
C13 C14 C15 O2 179.6(4)
C15 O2 C16 C17 171.8(4)
O2 C16 C17 C18 -29.7(7)
O2 C16 C17 C22 152.5(4)
C22 C17 C18 C19 -0.2(8)
C16 C17 C18 C19 -178.1(5)
C17 C18 C19 C20 1.3(9)
C18 C19 C20 C21 -1.8(9)
C19 C20 C21 C22 1.3(9)
C20 C21 C22 C17 -0.2(8)
C18 C17 C22 C21 -0.4(7)
C16 C17 C22 C21 177.6(5)

loop_
_cod_related_entry_id
_cod_related_entry_database
_cod_related_entry_code
1 ChemSpider 24734191
